data_1531573
loop_
_publ_author_name
'Kaiser, J.W.'
'Jeitschko, W.'

_publ_section_title
;
 Ternary transition metal antimonides T5 T'1-x Sb2+x (T = Ti, Zr, Hf; T' =
 Fe, Co, Ni, Cu, Ru, Rh, Pd, Cd) with Nb5 Si Sn2 (ordered W5 Si3, filled
 V4 Si Sb2) type structure
;
_journal_name_full 'Zeitschrift fuer Anorganische und Allgemeine Chemie'
_journal_page_first 337
_journal_page_last 343
_journal_volume 628
_journal_year 2002
_chemical_formula_sum 'Rh Sb2 Ti5'
_chemical_name_systematic 'Ti5 Rh Sb2'
_space_group_IT_number 140
_symmetry_space_group_name_Hall '-I 4 2c'
_symmetry_space_group_name_H-M 'I 4/m c m'
_cell_angle_alpha 90
_cell_angle_beta 90
_cell_angle_gamma 90
_cell_formula_units_Z 4
_cell_length_a 10.486
_cell_length_b 10.486
_cell_length_c 5.314
_cell_volume 584.307
_citation_journal_id_ASTM ZAACAB
_cod_data_source_file Kaiser_ZAACAB_2002_1032.cif
_cod_data_source_block Rh1Sb2Ti5
_cod_original_cell_volume 584.3073
_cod_original_formula_sum 'Rh1 Sb2 Ti5'
_cod_database_code 1531573

loop_
_symmetry_equiv_pos_as_xyz
x,y,z
-y,x,z
-x,-y,z
y,-x,z
x,-y,-z+1/2
y,x,-z+1/2
-x,y,-z+1/2
-y,-x,-z+1/2
-x,-y,-z
y,-x,-z
x,y,-z
-y,x,-z
-x,y,z-1/2
-y,-x,z-1/2
x,-y,z-1/2
y,x,z-1/2
x+1/2,y+1/2,z+1/2
-y+1/2,x+1/2,z+1/2
-x+1/2,-y+1/2,z+1/2
y+1/2,-x+1/2,z+1/2
x+1/2,-y+1/2,-z+1
y+1/2,x+1/2,-z+1
-x+1/2,y+1/2,-z+1
-y+1/2,-x+1/2,-z+1
-x+1/2,-y+1/2,-z+1/2
y+1/2,-x+1/2,-z+1/2
x+1/2,y+1/2,-z+1/2
-y+1/2,x+1/2,-z+1/2
-x+1/2,y+1/2,z
-y+1/2,-x+1/2,z
x+1/2,-y+1/2,z
y+1/2,x+1/2,z

loop_
_atom_site_label
_atom_site_type_symbol
_atom_site_fract_x
_atom_site_fract_y
_atom_site_fract_z
_atom_site_occupancy
_atom_site_U_iso_or_equiv
Ti1 Ti 0.0692 0.2105 0 1 0.0
Ti2 Ti 0 0.5 0.25 1 0.0
Rh1 Rh 0 0 0.25 1 0.0
Sb1 Sb 0.1635 0.6635 0 1 0.0
